data_4508777
loop_
_publ_author_name
'Springsteen, Caleb H.'
'Sweeder, Ryan D.'
'LaDuca, Robert L.'

_publ_section_title
;
 Ligand and Anion Effects on the Morphology of Aqueous Substructures
 Entrained within One-Dimensional [CuL4X] Coordination Polymer Matrices (L
 = 2,4&#x2018;-Bipyridine, 4-Phenylpyridine; X = SO42-, SiF62-)
;
_journal_issue 10
_journal_name_full 'Crystal Growth &amp; Design'
_journal_page_first 2308
_journal_paper_doi 10.1021/cg060229b
_journal_volume 6
_journal_year 2006
_chemical_formula_sum 'C40 H32 Cu F6 N8 O4.5 Si'
_chemical_formula_weight 902.37
_chemical_name_systematic
; 
 ? 
;
_space_group_IT_number 2
_symmetry_cell_setting triclinic
_symmetry_space_group_name_Hall '-P 1'
_symmetry_space_group_name_H-M 'P -1'
_atom_sites_solution_hydrogens geom
_atom_sites_solution_primary direct
_atom_sites_solution_secondary difmap
_audit_creation_method SHELXL-97
_cell_angle_alpha 90.716(4)
_cell_angle_beta 113.349(3)
_cell_angle_gamma 112.250(3)
_cell_formula_units_Z 2
_cell_length_a 13.087(3)
_cell_length_b 13.149(3)
_cell_length_c 14.107(3)
_cell_measurement_temperature 173(2)
_cell_volume 2024.7(8)
_computing_structure_refinement 'SHELXL-97 (Sheldrick, 1997)'
_computing_structure_solution 'SHELXS-97 (Sheldrick, 1990)'
_diffrn_ambient_temperature 173(2)
_diffrn_measured_fraction_theta_full 0.998
_diffrn_measured_fraction_theta_max 0.952
_diffrn_radiation_monochromator graphite
_diffrn_radiation_source 'fine-focus sealed tube'
_diffrn_radiation_type MoK\a
_diffrn_radiation_wavelength 0.71073
_diffrn_reflns_av_R_equivalents 0.0605
_diffrn_reflns_av_sigmaI/netI 0.0906
_diffrn_reflns_limit_h_max 17
_diffrn_reflns_limit_h_min -17
_diffrn_reflns_limit_k_max 17
_diffrn_reflns_limit_k_min -17
_diffrn_reflns_limit_l_max 18
_diffrn_reflns_limit_l_min -18
_diffrn_reflns_number 24772
_diffrn_reflns_theta_full 25.00
_diffrn_reflns_theta_max 28.33
_diffrn_reflns_theta_min 1.60
_exptl_absorpt_coefficient_mu 0.650
_exptl_absorpt_correction_T_max 1
_exptl_absorpt_correction_T_min 0.718
_exptl_absorpt_correction_type empirical
_exptl_absorpt_process_details SADABS
_exptl_crystal_colour purple
_exptl_crystal_density_diffrn 1.480
_exptl_crystal_density_method 'not measured'
_exptl_crystal_description block
_exptl_crystal_F_000 922
_exptl_crystal_size_max 0.74
_exptl_crystal_size_mid 0.28
_exptl_crystal_size_min 0.14
_refine_diff_density_max 0.887
_refine_diff_density_min -0.760
_refine_diff_density_rms 0.098
_refine_ls_extinction_method none
_refine_ls_goodness_of_fit_ref 1.031
_refine_ls_hydrogen_treatment constr
_refine_ls_matrix_type full
_refine_ls_number_parameters 534
_refine_ls_number_reflns 9621
_refine_ls_number_restraints 0
_refine_ls_restrained_S_all 1.031
_refine_ls_R_factor_all 0.1293
_refine_ls_R_factor_gt 0.0652
_refine_ls_shift/su_max 0.000
_refine_ls_shift/su_mean 0.000
_refine_ls_structure_factor_coef Fsqd
_refine_ls_weighting_details 'calc w=1/[\s^2^(Fo^2^)+(0.0870P)^2^+2.6255P] where P=(Fo^2^+2Fc^2^)/3'
_refine_ls_weighting_scheme calc
_refine_ls_wR_factor_gt 0.1592
_refine_ls_wR_factor_ref 0.1940
_reflns_number_gt 5593
_reflns_number_total 9621
_reflns_threshold_expression >2sigma(I)
_cod_data_source_file cg060229bsup1.cif
_cod_data_source_block 3cu(2,4-bpy)4SiF6
_cod_depositor_comments
;
The following automatic conversions were performed:

'_symmetry_cell_setting' value 'Triclinic' changed to 'triclinic'
according to /home/saulius/struct/CIF-dictionaries/cif_core.dic
dictionary named 'cif_core.dic' version 2.4.2 from 2011-04-26.

Automatic conversion script
Id: cif_fix_values 1891 2012-01-12 08:04:46Z andrius 
;
_cod_original_cell_volume 2024.7(7)
_cod_original_sg_symbol_H-M P-1
_cod_original_formula_sum 'C40 H32 Cu F6 N8 O4.50 Si'
_cod_database_code 4508777

loop_
_symmetry_equiv_pos_as_xyz
'x, y, z'
'-x, -y, -z'

loop_
_atom_site_label
_atom_site_type_symbol
_atom_site_fract_x
_atom_site_fract_y
_atom_site_fract_z
_atom_site_U_iso_or_equiv
_atom_site_adp_type
_atom_site_occupancy
_atom_site_symmetry_multiplicity
_atom_site_calc_flag
_atom_site_refinement_flags
_atom_site_disorder_assembly
_atom_site_disorder_group
Cu1 Cu 0.0000 0.5000 0.5000 0.0326(2) Uani 1 2 d S . .
Cu2 Cu 0.5000 0.5000 0.5000 0.0282(2) Uani 1 2 d S . .
Si1 Si 0.31287(10) 0.70204(9) 0.44632(8) 0.0236(3) Uani 1 1 d . . .
F1 F 0.1983(2) 0.60161(19) 0.46665(17) 0.0295(5) Uani 1 1 d . . .
F2 F 0.3877(2) 0.6175(2) 0.46633(19) 0.0354(6) Uani 1 1 d . . .
F3 F 0.3868(2) 0.7547(2) 0.57573(19) 0.0451(7) Uani 1 1 d . . .
F4 F 0.4275(2) 0.7995(2) 0.4275(2) 0.0462(7) Uani 1 1 d . . .
F5 F 0.2407(3) 0.7854(2) 0.4258(2) 0.0454(7) Uani 1 1 d . . .
F6 F 0.2380(2) 0.6434(2) 0.31794(18) 0.0408(6) Uani 1 1 d . . .
N1 N 0.5597(3) 0.5549(3) 0.3891(3) 0.0280(8) Uani 1 1 d . . .
N2 N 0.5763(4) 0.6867(4) 0.0581(4) 0.0586(13) Uani 1 1 d . . .
N3 N 0.3540(3) 0.3770(3) 0.3841(3) 0.0300(8) Uani 1 1 d . . .
N5 N -0.0940(3) 0.4257(3) 0.3465(3) 0.0291(8) Uani 1 1 d . . .
N6 N -0.3941(4) 0.1500(4) 0.0061(3) 0.0526(11) Uani 1 1 d . . .
N7 N -0.0471(3) 0.6285(3) 0.4683(3) 0.0274(7) Uani 1 1 d . . .
N8 N -0.2049(4) 0.9200(4) 0.4708(3) 0.0455(10) Uani 1 1 d . . .
C1 C 0.5475(4) 0.6417(4) 0.3458(4) 0.0342(10) Uani 1 1 d . . .
H1A H 0.5196 0.6859 0.3742 0.041 Uiso 1 1 calc R . .
C2 C 0.5735(4) 0.6698(4) 0.2620(4) 0.0351(10) Uani 1 1 d . . .
H2A H 0.5648 0.7331 0.2345 0.042 Uiso 1 1 calc R . .
C3 C 0.6129(4) 0.6050(4) 0.2169(3) 0.0292(9) Uani 1 1 d . . .
C4 C 0.6295(4) 0.5179(4) 0.2653(3) 0.0334(10) Uani 1 1 d . . .
H4A H 0.6601 0.4738 0.2404 0.040 Uiso 1 1 calc R . .
C5 C 0.6018(4) 0.4950(4) 0.3491(3) 0.0329(10) Uani 1 1 d . . .
H5A H 0.6129 0.4341 0.3802 0.040 Uiso 1 1 calc R . .
C6 C 0.6320(4) 0.6261(4) 0.1209(3) 0.0335(10) Uani 1 1 d . . .
C7 C 0.6997(5) 0.5835(4) 0.0980(4) 0.0477(13) Uani 1 1 d . . .
H7A H 0.7391 0.5439 0.1438 0.057 Uiso 1 1 calc R . .
C8 C 0.7093(7) 0.5997(5) 0.0055(6) 0.079(2) Uani 1 1 d . . .
H8A H 0.7561 0.5701 -0.0131 0.095 Uiso 1 1 calc R . .
C9 C 0.6532(6) 0.6573(6) -0.0610(5) 0.072(2) Uani 1 1 d . . .
H9A H 0.6600 0.6671 -0.1252 0.087 Uiso 1 1 calc R . .
C10 C 0.5887(5) 0.6993(6) -0.0326(4) 0.0682(19) Uani 1 1 d . . .
H10A H 0.5500 0.7396 -0.0779 0.082 Uiso 1 1 calc R . .
C11 C 0.2661(4) 0.4019(4) 0.3141(4) 0.0380(11) Uani 1 1 d . . .
H11A H 0.2767 0.4776 0.3200 0.046 Uiso 1 1 calc R . .
C12 C 0.1613(4) 0.3231(4) 0.2343(4) 0.0425(12) Uani 1 1 d . . .
H12A H 0.1014 0.3449 0.1870 0.051 Uiso 1 1 calc R . .
C13 C 0.1431(4) 0.2122(4) 0.2227(4) 0.0343(10) Uani 1 1 d . . .
C14 C 0.2360(4) 0.1869(4) 0.2938(4) 0.0370(10) Uani 1 1 d . . .
H14A H 0.2285 0.1121 0.2881 0.044 Uiso 1 1 calc R . .
C15 C 0.3382(4) 0.2695(4) 0.3721(4) 0.0348(10) Uani 1 1 d . . .
H15A H 0.4001 0.2500 0.4197 0.042 Uiso 1 1 calc R A .
C21 C -0.0480(4) 0.4535(4) 0.2752(3) 0.0337(10) Uani 1 1 d . . .
H21A H 0.0314 0.5121 0.2971 0.040 Uiso 1 1 calc R . .
C22 C -0.1139(4) 0.3987(4) 0.1709(3) 0.0318(10) Uani 1 1 d . . .
H22A H -0.0791 0.4202 0.1227 0.038 Uiso 1 1 calc R . .
C23 C -0.2300(4) 0.3126(3) 0.1364(3) 0.0267(9) Uani 1 1 d . . .
C24 C -0.2749(4) 0.2841(4) 0.2115(3) 0.0290(9) Uani 1 1 d . . .
H24A H -0.3533 0.2247 0.1922 0.035 Uiso 1 1 calc R . .
C25 C -0.2052(4) 0.3424(3) 0.3142(3) 0.0281(9) Uani 1 1 d . . .
H25A H -0.2378 0.3222 0.3639 0.034 Uiso 1 1 calc R . .
C26 C -0.3023(4) 0.2515(4) 0.0257(3) 0.0287(9) Uani 1 1 d . . .
C27 C -0.2734(4) 0.2984(4) -0.0517(3) 0.0374(11) Uani 1 1 d . . .
H27A H -0.2086 0.3703 -0.0363 0.045 Uiso 1 1 calc R . .
C28 C -0.3435(6) 0.2355(6) -0.1543(4) 0.0578(17) Uani 1 1 d . . .
H28A H -0.3262 0.2654 -0.2099 0.069 Uiso 1 1 calc R . .
C29 C -0.4351(6) 0.1337(6) -0.1753(4) 0.0603(16) Uani 1 1 d . . .
H29A H -0.4816 0.0910 -0.2449 0.072 Uiso 1 1 calc R . .
C30 C -0.4594(6) 0.0935(5) -0.0954(4) 0.0629(16) Uani 1 1 d . . .
H30A H -0.5253 0.0223 -0.1108 0.076 Uiso 1 1 calc R . .
C31 C -0.1042(4) 0.6559(3) 0.5197(3) 0.0294(9) Uani 1 1 d . . .
H31A H -0.1223 0.6123 0.5688 0.035 Uiso 1 1 calc R . .
C32 C -0.1368(4) 0.7440(3) 0.5035(3) 0.0272(9) Uani 1 1 d . . .
H32A H -0.1758 0.7609 0.5418 0.033 Uiso 1 1 calc R . .
C33 C -0.1131(4) 0.8086(3) 0.4313(3) 0.0263(9) Uani 1 1 d . . .
C34 C -0.0542(4) 0.7806(4) 0.3792(3) 0.0333(10) Uani 1 1 d . . .
H34A H -0.0356 0.8225 0.3292 0.040 Uiso 1 1 calc R . .
C35 C -0.0226(4) 0.6917(4) 0.4003(3) 0.0327(10) Uani 1 1 d . . .
H35A H 0.0186 0.6746 0.3644 0.039 Uiso 1 1 calc R . .
C36 C -0.1537(4) 0.9013(3) 0.4106(3) 0.0290(9) Uani 1 1 d . . .
C37 C -0.1410(5) 0.9628(4) 0.3354(4) 0.0485(13) Uani 1 1 d . . .
H37A H -0.1027 0.9495 0.2947 0.058 Uiso 1 1 calc R . .
C38 C -0.1852(6) 1.0452(5) 0.3195(5) 0.0607(16) Uani 1 1 d . . .
H38A H -0.1787 1.0881 0.2668 0.073 Uiso 1 1 calc R . .
C39 C -0.2376(5) 1.0639(4) 0.3799(4) 0.0510(14) Uani 1 1 d . . .
H39A H -0.2680 1.1200 0.3706 0.061 Uiso 1 1 calc R . .
C40 C -0.2454(5) 1.0004(4) 0.4539(5) 0.0539(14) Uani 1 1 d . . .
H40A H -0.2818 1.0139 0.4962 0.065 Uiso 1 1 calc R . .
N4A N -0.0439(10) 0.1540(9) 0.0745(9) 0.041(3) Uiso 0.50 1 d P A 1
C16A C 0.0276(12) 0.1334(11) 0.1313(11) 0.030(4) Uiso 0.50 1 d P A 1
C17A C 0.0049(13) 0.0049(12) 0.1489(11) 0.037(4) Uiso 0.50 1 d P A 1
H17A H 0.0571 -0.0143 0.2075 0.045 Uiso 0.50 1 calc PR A 1
C18A C -0.0966(15) -0.0687(15) 0.0698(13) 0.048(5) Uiso 0.50 1 d P A 1
H18A H -0.1092 -0.1450 0.0648 0.058 Uiso 0.50 1 calc PR A 1
C19A C -0.1859(18) -0.0434(15) -0.0061(15) 0.052(6) Uiso 0.50 1 d P A 1
H19A H -0.2618 -0.0990 -0.0563 0.063 Uiso 0.50 1 calc PR A 1
C20A C -0.1541(15) 0.0698(14) -0.0018(13) 0.059(5) Uiso 0.50 1 d P A 1
H20A H -0.2098 0.0926 -0.0534 0.071 Uiso 0.50 1 calc PR A 1
O3A O 0.0825(10) -0.2190(10) 0.2144(9) 0.102(3) Uiso 0.50 1 d P B 1
O5A O -0.0205(9) 0.6419(8) 0.0231(8) 0.088(3) Uiso 0.50 1 d P C 1
O2A O 0.2793(18) -0.0500(16) 0.2877(16) 0.108(6) Uiso 0.30 1 d P D 1
C16B C 0.0297(11) 0.1171(12) 0.1476(10) 0.027(4) Uiso 0.50 1 d P A 2
C17B C -0.0447(11) 0.1648(11) 0.0458(10) 0.040(3) Uiso 0.50 1 d P A 2
H17B H -0.0164 0.2412 0.0391 0.048 Uiso 0.50 1 calc PR A 2
C18B C -0.1143(15) -0.0578(14) 0.0693(13) 0.044(4) Uiso 0.50 1 d P A 2
H18B H -0.1416 -0.1331 0.0791 0.053 Uiso 0.50 1 calc PR A 2
C19B C -0.1826(15) -0.0246(14) -0.0167(12) 0.038(4) Uiso 0.50 1 d P A 2
H19B H -0.2555 -0.0795 -0.0709 0.045 Uiso 0.50 1 calc PR A 2
C20B C -0.1480(12) 0.0841(11) -0.0251(11) 0.041(3) Uiso 0.50 1 d P A 2
H20B H -0.1994 0.1038 -0.0839 0.050 Uiso 0.50 1 calc PR A 2
N4B N -0.0011(10) 0.0274(10) 0.1421(9) 0.035(3) Uiso 0.50 1 d P A 2
O5 O -0.0540(7) 0.5327(6) -0.0243(6) 0.058(2) Uiso 0.50 1 d P E 2
O4 O 0.0546(7) 0.6717(7) 0.1676(6) 0.062(2) Uiso 0.50 1 d P F 2
O1 O -0.5460(4) 0.1327(4) 0.2265(4) 0.0807(13) Uiso 1 1 d . G 2
O2 O -0.6074(5) 0.0026(5) 0.3699(5) 0.0626(15) Uiso 0.70 1 d P H 2
O3 O -0.8930(8) -0.1182(7) 0.2477(7) 0.068(2) Uiso 0.50 1 d P I 2

loop_
_atom_site_aniso_label
_atom_site_aniso_U_11
_atom_site_aniso_U_22
_atom_site_aniso_U_33
_atom_site_aniso_U_23
_atom_site_aniso_U_13
_atom_site_aniso_U_12
Cu1 0.0433(5) 0.0351(4) 0.0198(4) -0.0036(3) 0.0028(3) 0.0284(4)
Cu2 0.0256(4) 0.0284(4) 0.0296(4) 0.0040(3) 0.0129(3) 0.0094(3)
Si1 0.0265(6) 0.0260(6) 0.0243(6) 0.0044(4) 0.0142(5) 0.0135(5)
F1 0.0304(13) 0.0354(13) 0.0276(12) 0.0058(10) 0.0167(11) 0.0144(11)
F2 0.0378(14) 0.0412(15) 0.0440(15) 0.0147(12) 0.0246(12) 0.0258(12)
F3 0.0413(16) 0.0505(17) 0.0294(14) -0.0097(12) 0.0111(12) 0.0101(13)
F4 0.0461(17) 0.0431(16) 0.0591(18) 0.0167(14) 0.0334(15) 0.0168(14)
F5 0.0538(17) 0.0390(15) 0.0613(18) 0.0131(13) 0.0298(15) 0.0322(14)
F6 0.0561(17) 0.0481(16) 0.0230(13) 0.0084(11) 0.0195(12) 0.0240(14)
N1 0.0225(18) 0.0293(19) 0.0310(19) 0.0053(15) 0.0113(15) 0.0100(15)
N2 0.050(3) 0.078(3) 0.049(3) 0.029(3) 0.023(2) 0.027(3)
N3 0.0255(19) 0.032(2) 0.034(2) 0.0044(16) 0.0168(16) 0.0095(16)
N5 0.036(2) 0.034(2) 0.0224(17) 0.0025(15) 0.0092(16) 0.0224(17)
N6 0.065(3) 0.044(3) 0.038(2) -0.005(2) 0.020(2) 0.015(2)
N7 0.0286(19) 0.0301(19) 0.0241(17) -0.0006(14) 0.0071(15) 0.0176(16)
N8 0.061(3) 0.052(3) 0.049(2) 0.016(2) 0.032(2) 0.041(2)
C1 0.032(2) 0.034(2) 0.044(3) 0.010(2) 0.020(2) 0.017(2)
C2 0.031(2) 0.039(3) 0.047(3) 0.020(2) 0.021(2) 0.021(2)
C3 0.021(2) 0.031(2) 0.031(2) 0.0055(18) 0.0092(18) 0.0087(18)
C4 0.039(3) 0.040(3) 0.029(2) 0.0085(19) 0.013(2) 0.025(2)
C5 0.038(3) 0.034(2) 0.028(2) 0.0065(19) 0.011(2) 0.020(2)
C6 0.025(2) 0.036(2) 0.031(2) 0.0055(19) 0.0116(19) 0.0047(19)
C7 0.052(3) 0.052(3) 0.055(3) 0.011(3) 0.033(3) 0.026(3)
C8 0.079(5) 0.059(4) 0.104(6) -0.014(4) 0.064(5) 0.009(4)
C9 0.067(4) 0.079(5) 0.041(3) -0.001(3) 0.031(3) -0.008(4)
C10 0.051(4) 0.098(5) 0.041(3) 0.036(3) 0.016(3) 0.020(4)
C11 0.035(3) 0.031(2) 0.046(3) 0.001(2) 0.014(2) 0.017(2)
C12 0.033(3) 0.046(3) 0.046(3) -0.001(2) 0.010(2) 0.022(2)
C13 0.028(2) 0.037(3) 0.041(3) -0.001(2) 0.019(2) 0.012(2)
C14 0.035(3) 0.030(2) 0.048(3) 0.003(2) 0.021(2) 0.013(2)
C15 0.031(2) 0.033(2) 0.041(3) 0.004(2) 0.016(2) 0.013(2)
C21 0.036(2) 0.031(2) 0.035(2) 0.0013(19) 0.015(2) 0.015(2)
C22 0.033(2) 0.039(2) 0.027(2) 0.0068(19) 0.0157(19) 0.016(2)
C23 0.034(2) 0.033(2) 0.022(2) 0.0059(17) 0.0127(18) 0.022(2)
C24 0.031(2) 0.033(2) 0.024(2) 0.0030(17) 0.0125(18) 0.0153(19)
C25 0.040(3) 0.032(2) 0.022(2) 0.0060(17) 0.0175(19) 0.020(2)
C26 0.032(2) 0.035(2) 0.022(2) 0.0022(18) 0.0104(18) 0.019(2)
C27 0.039(3) 0.054(3) 0.034(2) 0.019(2) 0.022(2) 0.026(2)
C28 0.087(4) 0.111(5) 0.033(3) 0.039(3) 0.041(3) 0.082(4)
C29 0.071(4) 0.083(5) 0.029(3) -0.009(3) 0.008(3) 0.049(4)
C30 0.068(4) 0.044(3) 0.049(3) -0.021(3) 0.015(3) 0.008(3)
C31 0.036(2) 0.030(2) 0.029(2) 0.0065(18) 0.0179(19) 0.0163(19)
C32 0.030(2) 0.027(2) 0.030(2) 0.0008(17) 0.0161(19) 0.0149(18)
C33 0.021(2) 0.024(2) 0.031(2) -0.0015(17) 0.0082(17) 0.0105(17)
C34 0.038(3) 0.039(3) 0.035(2) 0.013(2) 0.023(2) 0.021(2)
C35 0.036(2) 0.041(3) 0.034(2) 0.008(2) 0.020(2) 0.025(2)
C36 0.027(2) 0.025(2) 0.034(2) 0.0016(18) 0.0108(19) 0.0118(18)
C37 0.063(3) 0.053(3) 0.050(3) 0.022(3) 0.032(3) 0.035(3)
C38 0.083(4) 0.049(3) 0.068(4) 0.035(3) 0.036(3) 0.040(3)
C39 0.054(3) 0.036(3) 0.061(3) 0.002(3) 0.014(3) 0.028(3)
C40 0.075(4) 0.046(3) 0.069(4) 0.014(3) 0.040(3) 0.044(3)

loop_
_atom_type_symbol
_atom_type_description
_atom_type_scat_dispersion_real
_atom_type_scat_dispersion_imag
_atom_type_scat_source
C C 0.0033 0.0016 'International Tables Vol C Tables 4.2.6.8 and 6.1.1.4'
H H 0.0000 0.0000 'International Tables Vol C Tables 4.2.6.8 and 6.1.1.4'
Si Si 0.0817 0.0704 'International Tables Vol C Tables 4.2.6.8 and 6.1.1.4'
N N 0.0061 0.0033 'International Tables Vol C Tables 4.2.6.8 and 6.1.1.4'
O O 0.0106 0.0060 'International Tables Vol C Tables 4.2.6.8 and 6.1.1.4'
F F 0.0171 0.0103 'International Tables Vol C Tables 4.2.6.8 and 6.1.1.4'
Cu Cu 0.3201 1.2651 'International Tables Vol C Tables 4.2.6.8 and 6.1.1.4'

loop_
_geom_angle_atom_site_label_1
_geom_angle_atom_site_label_2
_geom_angle_atom_site_label_3
_geom_angle
_geom_angle_site_symmetry_1
_geom_angle_site_symmetry_3
N7 Cu1 N7 180.000(1) 2_566 .
N7 Cu1 N5 88.99(13) 2_566 .
N7 Cu1 N5 91.01(13) . .
N7 Cu1 N5 91.01(13) 2_566 2_566
N7 Cu1 N5 88.99(13) . 2_566
N5 Cu1 N5 180.000(1) . 2_566
N7 Cu1 F1 91.27(11) 2_566 2_566
N7 Cu1 F1 88.73(11) . 2_566
N5 Cu1 F1 91.40(11) . 2_566
N5 Cu1 F1 88.60(11) 2_566 2_566
N7 Cu1 F1 88.73(11) 2_566 .
N7 Cu1 F1 91.27(11) . .
N5 Cu1 F1 88.60(11) . .
N5 Cu1 F1 91.40(11) 2_566 .
F1 Cu1 F1 180.0 2_566 .
N3 Cu2 N3 180.000(1) . 2_666
N3 Cu2 N1 87.15(13) . .
N3 Cu2 N1 92.85(14) 2_666 .
N3 Cu2 N1 92.85(14) . 2_666
N3 Cu2 N1 87.15(13) 2_666 2_666
N1 Cu2 N1 180.000(1) . 2_666
N3 Cu2 F2 90.15(12) . 2_666
N3 Cu2 F2 89.85(12) 2_666 2_666
N1 Cu2 F2 89.14(11) . 2_666
N1 Cu2 F2 90.86(11) 2_666 2_666
N3 Cu2 F2 89.85(12) . .
N3 Cu2 F2 90.15(12) 2_666 .
N1 Cu2 F2 90.86(11) . .
N1 Cu2 F2 89.14(11) 2_666 .
F2 Cu2 F2 180.000(1) 2_666 .
F5 Si1 F3 91.35(15) . .
F5 Si1 F6 90.67(14) . .
F3 Si1 F6 177.36(15) . .
F5 Si1 F4 90.38(14) . .
F3 Si1 F4 90.40(15) . .
F6 Si1 F4 91.29(14) . .
F5 Si1 F2 179.23(14) . .
F3 Si1 F2 89.02(14) . .
F6 Si1 F2 88.98(13) . .
F4 Si1 F2 88.95(13) . .
F5 Si1 F1 90.76(13) . .
F3 Si1 F1 89.24(13) . .
F6 Si1 F1 89.04(13) . .
F4 Si1 F1 178.81(14) . .
F2 Si1 F1 89.92(12) . .
Si1 F1 Cu1 161.50(13) . .
Si1 F2 Cu2 178.27(16) . .
C1 N1 C5 117.6(4) . .
C1 N1 Cu2 122.9(3) . .
C5 N1 Cu2 119.1(3) . .
C10 N2 C6 116.9(5) . .
C11 N3 C15 117.1(4) . .
C11 N3 Cu2 119.0(3) . .
C15 N3 Cu2 123.9(3) . .
C25 N5 C21 118.1(4) . .
C25 N5 Cu1 118.6(3) . .
C21 N5 Cu1 123.2(3) . .
C26 N6 C30 117.3(4) . .
C35 N7 C31 117.1(3) . .
C35 N7 Cu1 123.4(3) . .
C31 N7 Cu1 119.5(3) . .
C40 N8 C36 117.7(4) . .
N1 C1 C2 122.7(4) . .
N1 C1 H1A 118.6 . .
C2 C1 H1A 118.6 . .
C1 C2 C3 120.1(4) . .
C1 C2 H2A 119.9 . .
C3 C2 H2A 119.9 . .
C4 C3 C2 116.2(4) . .
C4 C3 C6 121.6(4) . .
C2 C3 C6 122.1(4) . .
C5 C4 C3 120.2(4) . .
C5 C4 H4A 119.9 . .
C3 C4 H4A 119.9 . .
N1 C5 C4 123.0(4) . .
N1 C5 H5A 118.5 . .
C4 C5 H5A 118.5 . .
C7 C6 N2 123.3(4) . .
C7 C6 C3 118.9(4) . .
N2 C6 C3 117.8(4) . .
C6 C7 C8 117.0(6) . .
C6 C7 H7A 121.5 . .
C8 C7 H7A 121.5 . .
C7 C8 C9 122.1(6) . .
C7 C8 H8A 119.0 . .
C9 C8 H8A 119.0 . .
C10 C9 C8 117.9(6) . .
C10 C9 H9A 121.1 . .
C8 C9 H9A 121.1 . .
C9 C10 N2 122.9(6) . .
C9 C10 H10A 118.6 . .
N2 C10 H10A 118.6 . .
N3 C11 C12 123.2(4) . .
N3 C11 H11A 118.4 . .
C12 C11 H11A 118.4 . .
C11 C12 C13 120.1(4) . .
C11 C12 H12A 120.0 . .
C13 C12 H12A 120.0 . .
C12 C13 C14 116.7(4) . .
C12 C13 C16B 125.7(6) . .
C14 C13 C16B 117.4(6) . .
C12 C13 C16A 115.9(6) . .
C14 C13 C16A 127.4(6) . .
C16B C13 C16A 12.1(7) . .
C15 C14 C13 120.4(4) . .
C15 C14 H14A 119.8 . .
C13 C14 H14A 119.8 . .
N3 C15 C14 122.5(4) . .
N3 C15 H15A 118.7 . .
C14 C15 H15A 118.7 . .
N5 C21 C22 121.7(4) . .
N5 C21 H21A 119.2 . .
C22 C21 H21A 119.2 . .
C21 C22 C23 120.6(4) . .
C21 C22 H22A 119.7 . .
C23 C22 H22A 119.7 . .
C22 C23 C24 116.8(4) . .
C22 C23 C26 121.9(4) . .
C24 C23 C26 121.3(4) . .
C25 C24 C23 119.9(4) . .
C25 C24 H24A 120.1 . .
C23 C24 H24A 120.1 . .
N5 C25 C24 122.9(4) . .
N5 C25 H25A 118.5 . .
C24 C25 H25A 118.5 . .
N6 C26 C27 122.8(4) . .
N6 C26 C23 117.4(4) . .
C27 C26 C23 119.9(4) . .
C26 C27 C28 117.1(5) . .
C26 C27 H27A 121.5 . .
C28 C27 H27A 121.5 . .
C29 C28 C27 121.1(5) . .
C29 C28 H28A 119.5 . .
C27 C28 H28A 119.5 . .
C28 C29 C30 118.5(5) . .
C28 C29 H29A 120.7 . .
C30 C29 H29A 120.7 . .
C29 C30 N6 123.2(6) . .
C29 C30 H30A 118.4 . .
N6 C30 H30A 118.4 . .
N7 C31 C32 122.7(4) . .
N7 C31 H31A 118.7 . .
C32 C31 H31A 118.7 . .
C31 C32 C33 120.2(4) . .
C31 C32 H32A 119.9 . .
C33 C32 H32A 119.9 . .
C32 C33 C34 117.0(4) . .
C32 C33 C36 120.0(3) . .
C34 C33 C36 123.0(4) . .
C35 C34 C33 119.7(4) . .
C35 C34 H34A 120.2 . .
C33 C34 H34A 120.2 . .
N7 C35 C34 123.4(4) . .
N7 C35 H35A 118.3 . .
C34 C35 H35A 118.3 . .
N8 C36 C37 121.9(4) . .
N8 C36 C33 115.2(4) . .
C37 C36 C33 122.9(4) . .
C36 C37 C38 118.7(5) . .
C36 C37 H37A 120.6 . .
C38 C37 H37A 120.6 . .
C39 C38 C37 119.5(5) . .
C39 C38 H38A 120.2 . .
C37 C38 H38A 120.2 . .
C40 C39 C38 118.2(5) . .
C40 C39 H39A 120.9 . .
C38 C39 H39A 120.9 . .
N8 C40 C39 124.0(5) . .
N8 C40 H40A 118.0 . .
C39 C40 H40A 118.0 . .
C16A N4A C20A 121.3(13) . .
N4A C16A C17A 122.7(12) . .
N4A C16A C13 127.1(12) . .
C17A C16A C13 108.2(10) . .
C16A C17A C18A 110.8(13) . .
C16A C17A H17A 124.6 . .
C18A C17A H17A 124.6 . .
C19A C18A C17A 125.5(17) . .
C19A C18A H18A 117.3 . .
C17A C18A H18A 117.3 . .
C20A C19A C18A 113.8(17) . .
C20A C19A H19A 123.1 . .
C18A C19A H19A 123.1 . .
C19A C20A N4A 124.2(15) . .
C19A C20A H20A 117.9 . .
N4A C20A H20A 117.9 . .
N4B C16B C13 131.6(13) . .
N4B C16B C17B 118.3(12) . .
C13 C16B C17B 109.0(10) . .
C20B C17B C16B 112.5(11) . .
C20B C17B H17B 123.7 . .
C16B C17B H17B 123.7 . .
N4B C18B C19B 116.0(14) . .
N4B C18B H18B 122.0 . .
C19B C18B H18B 122.0 . .
C20B C19B C18B 121.4(16) . .
C20B C19B H19B 119.3 . .
C18B C19B H19B 119.3 . .
C17B C20B C19B 122.5(14) . .
C17B C20B H20B 118.7 . .
C19B C20B H20B 118.7 . .
C16B N4B C18B 127.7(14) . .

loop_
_geom_bond_atom_site_label_1
_geom_bond_atom_site_label_2
_geom_bond_distance
_geom_bond_site_symmetry_2
Cu1 N7 2.005(3) 2_566
Cu1 N7 2.005(3) .
Cu1 N5 2.020(3) .
Cu1 N5 2.020(3) 2_566
Cu1 F1 2.664(2) 2_566
Cu1 F1 2.664(2) .
Cu2 N3 2.015(4) .
Cu2 N3 2.015(4) 2_666
Cu2 N1 2.038(3) .
Cu2 N1 2.038(3) 2_666
Cu2 F2 2.441(2) 2_666
Cu2 F2 2.441(2) .
Si1 F5 1.659(3) .
Si1 F3 1.676(3) .
Si1 F6 1.680(3) .
Si1 F4 1.683(3) .
Si1 F2 1.699(3) .
Si1 F1 1.710(2) .
N1 C1 1.333(5) .
N1 C5 1.343(5) .
N2 C10 1.356(7) .
N2 C6 1.376(6) .
N3 C11 1.341(5) .
N3 C15 1.347(5) .
N5 C25 1.334(5) .
N5 C21 1.353(5) .
N6 C26 1.347(6) .
N6 C30 1.363(6) .
N7 C35 1.333(5) .
N7 C31 1.356(5) .
N8 C40 1.337(6) .
N8 C36 1.342(5) .
C1 C2 1.373(6) .
C1 H1A 0.9500 .
C2 C3 1.406(6) .
C2 H2A 0.9500 .
C3 C4 1.383(6) .
C3 C6 1.484(6) .
C4 C5 1.374(6) .
C4 H4A 0.9500 .
C5 H5A 0.9500 .
C6 C7 1.342(6) .
C7 C8 1.370(8) .
C7 H7A 0.9500 .
C8 C9 1.374(10) .
C8 H8A 0.9500 .
C9 C10 1.339(9) .
C9 H9A 0.9500 .
C10 H10A 0.9500 .
C11 C12 1.376(6) .
C11 H11A 0.9500 .
C12 C13 1.382(6) .
C12 H12A 0.9500 .
C13 C14 1.393(6) .
C13 C16B 1.485(14) .
C13 C16A 1.503(14) .
C14 C15 1.374(6) .
C14 H14A 0.9500 .
C15 H15A 0.9500 .
C21 C22 1.387(6) .
C21 H21A 0.9500 .
C22 C23 1.388(6) .
C22 H22A 0.9500 .
C23 C24 1.395(5) .
C23 C26 1.484(5) .
C24 C25 1.383(6) .
C24 H24A 0.9500 .
C25 H25A 0.9500 .
C26 C27 1.371(6) .
C27 C28 1.401(7) .
C27 H27A 0.9500 .
C28 C29 1.345(8) .
C28 H28A 0.9500 .
C29 C30 1.350(8) .
C29 H29A 0.9500 .
C30 H30A 0.9500 .
C31 C32 1.371(5) .
C31 H31A 0.9500 .
C32 C33 1.388(6) .
C32 H32A 0.9500 .
C33 C34 1.390(5) .
C33 C36 1.494(5) .
C34 C35 1.379(6) .
C34 H34A 0.9500 .
C35 H35A 0.9500 .
C36 C37 1.366(6) .
C37 C38 1.393(7) .
C37 H37A 0.9500 .
C38 C39 1.358(8) .
C38 H38A 0.9500 .
C39 C40 1.355(8) .
C39 H39A 0.9500 .
C40 H40A 0.9500 .
N4A C16A 1.093(14) .
N4A C20A 1.412(19) .
C16A C17A 1.641(19) .
C17A C18A 1.33(2) .
C17A H17A 0.9500 .
C18A C19A 1.39(3) .
C18A H18A 0.9500 .
C19A C20A 1.38(2) .
C19A H19A 0.9500 .
C20A H20A 0.9500 .
C16B N4B 1.083(14) .
C16B C17B 1.667(18) .
C17B C20B 1.330(18) .
C17B H17B 0.9500 .
C18B N4B 1.42(2) .
C18B C19B 1.38(2) .
C18B H18B 0.9500 .
C19B C20B 1.35(2) .
C19B H19B 0.9500 .
C20B H20B 0.9500 .
